data_7249628
loop_
_publ_author_name
'Nath, Jitendra'
'Baruah, Jubaraj B.'

_publ_section_title
;
 Positional isomers of
 (E)-2-(anthracen-9-ylmethylene)-N-(aryl)hydrazinecarbothioamide, zinc
 complexes and polymorphic solvates
;
_journal_name_full CrystEngComm
_journal_paper_doi 10.1039/D4CE00992D
_journal_year 2024
_chemical_formula_moiety 'C22 H15 Cl2 N3 S'
_chemical_formula_sum 'C22 H15 Cl2 N3 S'
_chemical_formula_weight 424.33
_space_group_crystal_system monoclinic
_space_group_IT_number 14
_space_group_name_Hall '-P 2yn'
_space_group_name_H-M_alt 'P 1 21/n 1'
_atom_sites_solution_hydrogens geom
_audit_creation_date 2023-11-17
_audit_creation_method
;
Olex2 1.5-beta
(compiled 2023.03.06 svn.rbb2c1857 for OlexSys, GUI svn.r6748)
;
_audit_update_record
;
2024-09-28 deposited with the CCDC.	2024-11-21 downloaded from the CCDC.
;
_cell_angle_alpha 90
_cell_angle_beta 91.79(2)
_cell_angle_gamma 90
_cell_formula_units_Z 4
_cell_length_a 3.968(2)
_cell_length_b 19.460(11)
_cell_length_c 25.084(13)
_cell_measurement_reflns_used 5508
_cell_measurement_temperature 297(2)
_cell_measurement_theta_max 20.24
_cell_measurement_theta_min 2.65
_cell_volume 1936.0(18)
_computing_cell_refinement 'SAINT V8.38A (Bruker, 2018)'
_computing_data_reduction 'SAINT V8.38A (Bruker, 2018)'
_computing_molecular_graphics 'Olex2 1.5-beta (Dolomanov et al., 2009)'
_computing_publication_material 'Olex2 1.5-beta (Dolomanov et al., 2009)'
_computing_structure_refinement 'XL  (Sheldrick, 2008)'
_diffrn_ambient_temperature 297.00
_diffrn_measured_fraction_theta_full 0.999
_diffrn_measured_fraction_theta_max 0.999
_diffrn_measurement_device_type 'Bruker APEX-II CCD'
_diffrn_measurement_method '\f and \w scans'
_diffrn_radiation_type MoK\a
_diffrn_radiation_wavelength 0.71073
_diffrn_reflns_av_R_equivalents 0.1226
_diffrn_reflns_av_unetI/netI 0.1330
_diffrn_reflns_Laue_measured_fraction_full 0.999
_diffrn_reflns_Laue_measured_fraction_max 0.999
_diffrn_reflns_limit_h_max 4
_diffrn_reflns_limit_h_min -4
_diffrn_reflns_limit_k_max 23
_diffrn_reflns_limit_k_min -18
_diffrn_reflns_limit_l_max 23
_diffrn_reflns_limit_l_min -29
_diffrn_reflns_number 18584
_diffrn_reflns_point_group_measured_fraction_full 0.999
_diffrn_reflns_point_group_measured_fraction_max 0.999
_diffrn_reflns_theta_full 24.999
_diffrn_reflns_theta_max 24.999
_diffrn_reflns_theta_min 1.325
_diffrn_source_current 1.4
_diffrn_source_power 0.07
_diffrn_source_voltage 50.0
_diffrn_standards_number 0
_exptl_absorpt_coefficient_mu 0.456
_exptl_absorpt_correction_T_max 0.7452
_exptl_absorpt_correction_T_min 0.5481
_exptl_absorpt_correction_type none
_exptl_absorpt_process_details
;
SADABS-2016/2 (Bruker,2016/2) was used for absorption correction.
wR2(int) was 0.1563 before and 0.0849 after correction.
The Ratio of minimum to maximum transmission is 0.7355.
The \l/2 correction factor is Not present.
;
_exptl_crystal_colour yellow
_exptl_crystal_density_diffrn 1.456
_exptl_crystal_description needle
_exptl_crystal_F_000 872
_exptl_crystal_size_max 0.22
_exptl_crystal_size_mid 0.21
_exptl_crystal_size_min 0.19
_refine_diff_density_max 0.642
_refine_diff_density_min -0.342
_refine_diff_density_rms 0.084
_refine_ls_extinction_method none
_refine_ls_goodness_of_fit_ref 1.046
_refine_ls_hydrogen_treatment constr
_refine_ls_matrix_type full
_refine_ls_number_parameters 253
_refine_ls_number_reflns 3411
_refine_ls_number_restraints 0
_refine_ls_restrained_S_all 1.046
_refine_ls_R_factor_all 0.1621
_refine_ls_R_factor_gt 0.0778
_refine_ls_shift/su_max 0.000
_refine_ls_shift/su_mean 0.000
_refine_ls_structure_factor_coef Fsqd
_refine_ls_weighting_details 'w=1/[\s^2^(Fo^2^)+(0.0830P)^2^+1.9827P] where P=(Fo^2^+2Fc^2^)/3'
_refine_ls_weighting_scheme calc
_refine_ls_wR_factor_gt 0.1701
_refine_ls_wR_factor_ref 0.2131
_reflns_Friedel_coverage 0.000
_reflns_number_gt 1805
_reflns_number_total 3411
_reflns_threshold_expression 'I > 2\s(I)'
_cod_data_source_file d4ce00992d2.cif
_cod_data_source_block 23Cl_HATU
_cod_original_cell_volume 1936.2(19)
_cod_database_code 7249628
_shelx_shelxl_version_number 2019/1
_shelx_space_group_comment
;
The symmetry employed for this shelxl refinement is uniquely defined
by the following loop, which should always be used as a source of
symmetry information in preference to the above space-group names.
They are only intended as comments.
;
_olex2_refinement_description
;
1. Fixed Uiso
 At 1.2 times of:
  All C(H) groups, All N(H) groups
2.a Aromatic/amide H refined with riding coordinates:
 N3(H3), N2(H2), C7(H7), C12(H12), C2(H2A), C5(H5), C9(H9), C15(H15), C4(H4),
 C10(H10), C18(H18), C3(H3A), C11(H11), C20(H20), C19(H19)
;
_olex2_submission_special_instructions 'No special instructions were received'

loop_
_space_group_symop_operation_xyz
'x, y, z'
'-x+1/2, y+1/2, -z+1/2'
'-x, -y, -z'
'x-1/2, -y-1/2, z-1/2'

loop_
_atom_site_label
_atom_site_type_symbol
_atom_site_fract_x
_atom_site_fract_y
_atom_site_fract_z
_atom_site_U_iso_or_equiv
_atom_site_adp_type
_atom_site_occupancy
_atom_site_site_symmetry_order
_atom_site_calc_flag
_atom_site_refinement_flags_posn
_atom_site_refinement_flags_adp
_atom_site_refinement_flags_occupancy
_atom_site_disorder_assembly
_atom_site_disorder_group
S1 S 0.9102(4) 0.39752(8) 0.54036(6) 0.0490(5) Uani 1 1 d . . . . .
Cl1 Cl 0.9322(5) 0.21680(8) 0.38637(6) 0.0598(6) Uani 1 1 d . . . . .
Cl2 Cl 0.8981(6) 0.06634(9) 0.43235(7) 0.0793(7) Uani 1 1 d . . . . .
N1 N 0.6466(12) 0.4302(2) 0.39161(16) 0.0408(12) Uani 1 1 d . . . . .
N3 N 0.6708(12) 0.3245(2) 0.45582(16) 0.0433(13) Uani 1 1 d . . . . .
H3 H 0.601353 0.326440 0.423033 0.052 Uiso 1 1 calc R U . . .
N2 N 0.7427(13) 0.4397(2) 0.44439(17) 0.0463(14) Uani 1 1 d . . . . .
H2 H 0.788430 0.480298 0.455988 0.056 Uiso 1 1 calc R U . . .
C8 C 0.2957(14) 0.5435(3) 0.2300(2) 0.0336(14) Uani 1 1 d . . . . .
C13 C 0.3937(14) 0.5424(3) 0.2847(2) 0.0331(14) Uani 1 1 d . . . . .
C1 C 0.6490(13) 0.4280(3) 0.2717(2) 0.0312(13) Uani 1 1 d . . . . .
C14 C 0.5672(14) 0.4835(3) 0.3057(2) 0.0331(14) Uani 1 1 d . . . . .
C7 C 0.3715(15) 0.4872(3) 0.1980(2) 0.0408(15) Uani 1 1 d . . . . .
H7 H 0.300231 0.487854 0.162300 0.049 Uiso 1 1 calc R U . . .
C6 C 0.5494(14) 0.4299(3) 0.2171(2) 0.0367(14) Uani 1 1 d . . . . .
C17 C 0.6709(15) 0.2581(3) 0.4793(2) 0.0375(14) Uani 1 1 d . . . . .
C12 C 0.3071(15) 0.5998(3) 0.3161(2) 0.0428(15) Uani 1 1 d . . . . .
H12 H 0.364952 0.599900 0.352282 0.051 Uiso 1 1 calc R U . . .
C2 C 0.8500(15) 0.3696(3) 0.2886(2) 0.0405(15) Uani 1 1 d . . . . .
H2A H 0.927220 0.367133 0.323984 0.049 Uiso 1 1 calc R U . . .
C5 C 0.6311(16) 0.3744(3) 0.1832(2) 0.0467(17) Uani 1 1 d . . . . .
H5 H 0.555241 0.375185 0.147708 0.056 Uiso 1 1 calc R U . . .
C9 C 0.1188(15) 0.6018(3) 0.2092(3) 0.0489(16) Uani 1 1 d . . . . .
H9 H 0.051617 0.602680 0.173326 0.059 Uiso 1 1 calc R U . . .
C15 C 0.6565(14) 0.4839(3) 0.3622(2) 0.0403(15) Uani 1 1 d . . . . .
H15 H 0.724248 0.525119 0.377877 0.048 Uiso 1 1 calc R U . . .
C16 C 0.7655(14) 0.3854(3) 0.4781(2) 0.0362(14) Uani 1 1 d . . . . .
C4 C 0.8184(16) 0.3199(3) 0.2013(3) 0.0490(17) Uani 1 1 d . . . . .
H4 H 0.871783 0.284206 0.178428 0.059 Uiso 1 1 calc R U . . .
C10 C 0.0472(16) 0.6558(3) 0.2408(3) 0.0543(18) Uani 1 1 d . . . . .
H10 H -0.065481 0.693812 0.226499 0.065 Uiso 1 1 calc R U . . .
C18 C 0.5519(16) 0.2457(3) 0.5301(2) 0.0501(17) Uani 1 1 d . . . . .
H18 H 0.474244 0.281963 0.550434 0.060 Uiso 1 1 calc R U . . .
C22 C 0.7859(15) 0.2020(3) 0.4489(2) 0.0407(15) Uani 1 1 d . . . . .
C3 C 0.9293(16) 0.3186(3) 0.2549(2) 0.0495(17) Uani 1 1 d . . . . .
H3A H 1.059587 0.281937 0.267448 0.059 Uiso 1 1 calc R U . . .
C11 C 0.1409(16) 0.6548(3) 0.2945(3) 0.0555(18) Uani 1 1 d . . . . .
H11 H 0.089904 0.692139 0.315973 0.067 Uiso 1 1 calc R U . . .
C21 C 0.7720(16) 0.1362(3) 0.4699(2) 0.0474(16) Uani 1 1 d . . . . .
C20 C 0.6568(17) 0.1249(3) 0.5200(2) 0.0565(18) Uani 1 1 d . . . . .
H20 H 0.651072 0.080555 0.533769 0.068 Uiso 1 1 calc R U . . .
C19 C 0.5486(17) 0.1799(3) 0.5503(2) 0.0579(19) Uani 1 1 d . . . . .
H19 H 0.473145 0.172200 0.584516 0.070 Uiso 1 1 calc R U . . .

loop_
_atom_site_aniso_label
_atom_site_aniso_U_11
_atom_site_aniso_U_22
_atom_site_aniso_U_33
_atom_site_aniso_U_23
_atom_site_aniso_U_13
_atom_site_aniso_U_12
S1 0.0664(12) 0.0496(10) 0.0305(8) -0.0035(7) -0.0091(8) -0.0051(9)
Cl1 0.0820(14) 0.0643(11) 0.0338(9) -0.0063(8) 0.0129(8) -0.0042(10)
Cl2 0.1088(18) 0.0521(11) 0.0771(13) -0.0124(10) 0.0055(12) 0.0196(11)
N1 0.055(4) 0.046(3) 0.020(2) -0.003(2) -0.006(2) -0.008(3)
N3 0.067(4) 0.037(3) 0.026(3) 0.001(2) -0.007(2) -0.007(3)
N2 0.075(4) 0.036(3) 0.027(3) -0.001(2) -0.012(2) -0.005(3)
C8 0.030(3) 0.037(3) 0.034(3) 0.006(3) 0.000(3) -0.008(3)
C13 0.039(4) 0.033(3) 0.028(3) 0.003(3) 0.004(3) -0.005(3)
C1 0.029(3) 0.029(3) 0.035(3) 0.007(3) 0.005(3) -0.007(3)
C14 0.036(4) 0.038(3) 0.025(3) 0.003(3) 0.000(2) -0.010(3)
C7 0.046(4) 0.048(4) 0.029(3) 0.004(3) -0.001(3) -0.009(3)
C6 0.038(4) 0.037(3) 0.035(3) 0.001(3) 0.008(3) -0.013(3)
C17 0.042(4) 0.040(4) 0.031(3) 0.000(3) 0.001(3) -0.009(3)
C12 0.045(4) 0.044(4) 0.040(3) -0.001(3) 0.000(3) 0.000(3)
C2 0.045(4) 0.042(4) 0.035(3) 0.003(3) 0.008(3) -0.001(3)
C5 0.047(4) 0.062(5) 0.032(3) -0.016(3) 0.015(3) -0.015(4)
C9 0.041(4) 0.057(4) 0.048(4) 0.012(4) -0.007(3) -0.004(3)
C15 0.050(4) 0.036(3) 0.034(3) 0.003(3) -0.005(3) 0.000(3)
C16 0.037(4) 0.044(4) 0.028(3) -0.008(3) 0.004(3) -0.003(3)
C4 0.050(4) 0.033(4) 0.065(5) -0.015(3) 0.025(3) -0.007(3)
C10 0.053(5) 0.042(4) 0.067(5) 0.017(4) -0.004(4) -0.003(3)
C18 0.056(5) 0.059(4) 0.036(3) -0.003(3) 0.013(3) -0.002(3)
C22 0.044(4) 0.047(4) 0.031(3) -0.004(3) 0.001(3) 0.001(3)
C3 0.056(5) 0.045(4) 0.048(4) 0.003(3) 0.017(3) 0.000(3)
C11 0.052(5) 0.042(4) 0.073(5) 0.004(4) 0.007(4) 0.003(3)
C21 0.057(5) 0.040(4) 0.045(4) -0.009(3) -0.002(3) 0.004(3)
C20 0.072(5) 0.048(4) 0.050(4) 0.007(3) 0.002(4) -0.003(4)
C19 0.073(5) 0.057(5) 0.044(4) 0.012(4) 0.012(3) -0.013(4)

loop_
_atom_type_symbol
_atom_type_description
_atom_type_scat_dispersion_real
_atom_type_scat_dispersion_imag
_atom_type_scat_source
C C 0.0033 0.0016 'International Tables Vol C Tables 4.2.6.8 and 6.1.1.4'
H H 0.0000 0.0000 'International Tables Vol C Tables 4.2.6.8 and 6.1.1.4'
Cl Cl 0.1484 0.1585 'International Tables Vol C Tables 4.2.6.8 and 6.1.1.4'
N N 0.0061 0.0033 'International Tables Vol C Tables 4.2.6.8 and 6.1.1.4'
S S 0.1246 0.1234 'International Tables Vol C Tables 4.2.6.8 and 6.1.1.4'

loop_
_geom_angle_atom_site_label_1
_geom_angle_atom_site_label_2
_geom_angle_atom_site_label_3
_geom_angle
_geom_angle_site_symmetry_1
_geom_angle_site_symmetry_3
_geom_angle_publ_flag
C15 N1 N2 115.6(5) . . ?
C17 N3 H3 115.6 . . ?
C16 N3 H3 115.6 . . ?
C16 N3 C17 128.8(5) . . ?
N1 N2 H2 119.8 . . ?
C16 N2 N1 120.5(4) . . ?
C16 N2 H2 119.8 . . ?
C13 C8 C9 119.1(5) . . ?
C7 C8 C13 119.2(5) . . ?
C7 C8 C9 121.7(5) . . ?
C8 C13 C14 119.0(5) . . ?
C8 C13 C12 117.6(5) . . ?
C12 C13 C14 123.4(5) . . ?
C14 C1 C2 123.8(5) . . ?
C6 C1 C14 119.9(5) . . ?
C6 C1 C2 116.2(5) . . ?
C13 C14 C15 117.2(5) . . ?
C1 C14 C13 120.4(5) . . ?
C1 C14 C15 122.4(5) . . ?
C8 C7 H7 118.5 . . ?
C6 C7 C8 122.9(5) . . ?
C6 C7 H7 118.5 . . ?
C1 C6 C5 119.9(6) . . ?
C7 C6 C1 118.5(5) . . ?
C7 C6 C5 121.5(5) . . ?
C18 C17 N3 122.8(5) . . ?
C18 C17 C22 118.8(5) . . ?
C22 C17 N3 118.3(5) . . ?
C13 C12 H12 119.2 . . ?
C11 C12 C13 121.5(6) . . ?
C11 C12 H12 119.2 . . ?
C1 C2 H2A 118.9 . . ?
C3 C2 C1 122.2(5) . . ?
C3 C2 H2A 118.9 . . ?
C6 C5 H5 119.2 . . ?
C4 C5 C6 121.5(5) . . ?
C4 C5 H5 119.2 . . ?
C8 C9 H9 119.6 . . ?
C10 C9 C8 120.9(6) . . ?
C10 C9 H9 119.6 . . ?
N1 C15 C14 123.3(5) . . ?
N1 C15 H15 118.3 . . ?
C14 C15 H15 118.3 . . ?
N3 C16 S1 126.4(4) . . ?
N2 C16 S1 119.4(4) . . ?
N2 C16 N3 114.2(5) . . ?
C5 C4 H4 120.5 . . ?
C5 C4 C3 119.0(5) . . ?
C3 C4 H4 120.5 . . ?
C9 C10 H10 119.9 . . ?
C9 C10 C11 120.3(6) . . ?
C11 C10 H10 119.9 . . ?
C17 C18 H18 119.8 . . ?
C19 C18 C17 120.4(6) . . ?
C19 C18 H18 119.8 . . ?
C17 C22 Cl1 119.2(4) . . ?
C21 C22 Cl1 121.4(4) . . ?
C21 C22 C17 119.3(5) . . ?
C2 C3 C4 121.1(6) . . ?
C2 C3 H3A 119.5 . . ?
C4 C3 H3A 119.5 . . ?
C12 C11 C10 120.6(6) . . ?
C12 C11 H11 119.7 . . ?
C10 C11 H11 119.7 . . ?
C22 C21 Cl2 120.1(5) . . ?
C20 C21 Cl2 118.9(5) . . ?
C20 C21 C22 121.1(6) . . ?
C21 C20 H20 120.1 . . ?
C21 C20 C19 119.8(6) . . ?
C19 C20 H20 120.1 . . ?
C18 C19 C20 120.6(6) . . ?
C18 C19 H19 119.7 . . ?
C20 C19 H19 119.7 . . ?

loop_
_geom_bond_atom_site_label_1
_geom_bond_atom_site_label_2
_geom_bond_distance
_geom_bond_site_symmetry_2
_geom_bond_publ_flag
S1 C16 1.664(5) . ?
Cl1 C22 1.714(6) . ?
Cl2 C21 1.737(6) . ?
N1 N2 1.379(6) . ?
N1 C15 1.279(6) . ?
N3 H3 0.8600 . ?
N3 C17 1.420(7) . ?
N3 C16 1.358(6) . ?
N2 H2 0.8600 . ?
N2 C16 1.354(7) . ?
C8 C13 1.414(7) . ?
C8 C7 1.398(7) . ?
C8 C9 1.424(8) . ?
C13 C14 1.429(7) . ?
C13 C12 1.415(7) . ?
C1 C14 1.421(7) . ?
C1 C6 1.413(7) . ?
C1 C2 1.444(7) . ?
C14 C15 1.451(7) . ?
C7 H7 0.9300 . ?
C7 C6 1.397(8) . ?
C6 C5 1.419(8) . ?
C17 C18 1.393(7) . ?
C17 C22 1.415(8) . ?
C12 H12 0.9300 . ?
C12 C11 1.361(8) . ?
C2 H2A 0.9300 . ?
C2 C3 1.347(7) . ?
C5 H5 0.9300 . ?
C5 C4 1.364(8) . ?
C9 H9 0.9300 . ?
C9 C10 1.354(8) . ?
C15 H15 0.9300 . ?
C4 H4 0.9300 . ?
C4 C3 1.403(8) . ?
C10 H10 0.9300 . ?
C10 C11 1.385(8) . ?
C18 H18 0.9300 . ?
C18 C19 1.377(8) . ?
C22 C21 1.387(8) . ?
C3 H3A 0.9300 . ?
C11 H11 0.9300 . ?
C21 C20 1.369(8) . ?
C20 H20 0.9300 . ?
C20 C19 1.387(8) . ?
C19 H19 0.9300 . ?

loop_
_geom_torsion_atom_site_label_1
_geom_torsion_atom_site_label_2
_geom_torsion_atom_site_label_3
_geom_torsion_atom_site_label_4
_geom_torsion
_geom_torsion_site_symmetry_1
_geom_torsion_site_symmetry_2
_geom_torsion_site_symmetry_3
_geom_torsion_site_symmetry_4
_geom_torsion_publ_flag
Cl1 C22 C21 Cl2 -1.0(8) . . . . ?
Cl1 C22 C21 C20 179.6(5) . . . . ?
Cl2 C21 C20 C19 -178.7(5) . . . . ?
N1 N2 C16 S1 175.4(4) . . . . ?
N1 N2 C16 N3 -3.2(8) . . . . ?
N3 C17 C18 C19 178.0(5) . . . . ?
N3 C17 C22 Cl1 2.1(7) . . . . ?
N3 C17 C22 C21 -176.7(5) . . . . ?
N2 N1 C15 C14 179.4(5) . . . . ?
C8 C13 C14 C1 1.9(8) . . . . ?
C8 C13 C14 C15 -178.6(5) . . . . ?
C8 C13 C12 C11 -1.2(8) . . . . ?
C8 C7 C6 C1 1.9(8) . . . . ?
C8 C7 C6 C5 -178.1(5) . . . . ?
C8 C9 C10 C11 -1.0(9) . . . . ?
C13 C8 C7 C6 -1.8(8) . . . . ?
C13 C8 C9 C10 0.6(9) . . . . ?
C13 C14 C15 N1 142.9(6) . . . . ?
C13 C12 C11 C10 0.9(9) . . . . ?
C1 C14 C15 N1 -37.7(8) . . . . ?
C1 C6 C5 C4 -3.0(8) . . . . ?
C1 C2 C3 C4 -0.1(9) . . . . ?
C14 C13 C12 C11 -179.8(6) . . . . ?
C14 C1 C6 C7 0.0(8) . . . . ?
C14 C1 C6 C5 180.0(5) . . . . ?
C14 C1 C2 C3 -178.4(5) . . . . ?
C7 C8 C13 C14 -0.1(8) . . . . ?
C7 C8 C13 C12 -178.8(5) . . . . ?
C7 C8 C9 C10 179.9(6) . . . . ?
C7 C6 C5 C4 176.9(6) . . . . ?
C6 C1 C14 C13 -1.9(8) . . . . ?
C6 C1 C14 C15 178.7(5) . . . . ?
C6 C1 C2 C3 -2.2(8) . . . . ?
C6 C5 C4 C3 0.7(9) . . . . ?
C17 N3 C16 S1 0.1(9) . . . . ?
C17 N3 C16 N2 178.5(5) . . . . ?
C17 C18 C19 C20 -1.4(10) . . . . ?
C17 C22 C21 Cl2 177.7(5) . . . . ?
C17 C22 C21 C20 -1.6(10) . . . . ?
C12 C13 C14 C1 -179.4(5) . . . . ?
C12 C13 C14 C15 0.0(8) . . . . ?
C2 C1 C14 C13 174.1(5) . . . . ?
C2 C1 C14 C15 -5.2(8) . . . . ?
C2 C1 C6 C7 -176.3(5) . . . . ?
C2 C1 C6 C5 3.6(8) . . . . ?
C5 C4 C3 C2 0.9(9) . . . . ?
C9 C8 C13 C14 179.2(5) . . . . ?
C9 C8 C13 C12 0.5(8) . . . . ?
C9 C8 C7 C6 178.9(5) . . . . ?
C9 C10 C11 C12 0.2(10) . . . . ?
C15 N1 N2 C16 -175.1(5) . . . . ?
C16 N3 C17 C18 44.6(9) . . . . ?
C16 N3 C17 C22 -137.7(6) . . . . ?
C18 C17 C22 Cl1 179.9(5) . . . . ?
C18 C17 C22 C21 1.1(9) . . . . ?
C22 C17 C18 C19 0.4(9) . . . . ?
C22 C21 C20 C19 0.7(10) . . . . ?
C21 C20 C19 C18 0.8(10) . . . . ?
